data_2020041
loop_
_publ_author_name
'Shao, Guang-Kui'
'Zhao, Mei'
'Wei, Zheng'
'Ma, Jian-Ping'
'Guo, Dian-Shun'

_publ_section_title
;
 Two novel ferrocenyl dipeptide-like compounds generated <i>via</i> the
 Ugi four-component reaction
;
_journal_coeditor_code KY3081
_journal_issue 8
_journal_name_full 'Acta Crystallographica Section C'
_journal_page_first
;
;
_journal_paper_doi 10.1107/S2053229615012322
_journal_volume 71
_journal_year 2015
_chemical_formula_iupac '[Fe (C5 H5) (C33 H31 N2 O2)]'
_chemical_formula_sum 'C38 H36 Fe N2 O2'
_chemical_formula_weight 608.54
_chemical_name_systematic
(<i>S</i>)-2-(Anthracen-9-yl)-<i>N</i>-<i>tert</i>-butyl-2-[<i>N</i>-(4-methylphenyl)ferrocenylformamido]acetamide
_space_group_IT_number 14
_symmetry_cell_setting monoclinic
_symmetry_space_group_name_Hall '-P 2yn'
_symmetry_space_group_name_H-M 'P 1 21/n 1'
_atom_sites_solution_hydrogens geom
_atom_sites_solution_primary direct
_atom_sites_solution_secondary difmap
_audit_creation_method SHELXL97
_cell_angle_alpha 90.00
_cell_angle_beta 93.491(2)
_cell_angle_gamma 90.00
_cell_formula_units_Z 4
_cell_length_a 13.0787(3)
_cell_length_b 14.4271(4)
_cell_length_c 16.1873(4)
_cell_measurement_reflns_used 4488
_cell_measurement_temperature 100.00(10)
_cell_measurement_theta_max 28.5480
_cell_measurement_theta_min 3.3410
_cell_volume 3048.68(13)
_computing_cell_refinement
;
SMART (Bruker, 1999)
;
_computing_data_collection
;
SMART (Bruker, 1999)
;
_computing_data_reduction
;
SAINT (Bruker, 1999)
;
_computing_molecular_graphics
;
SHELXTL (Sheldrick, 2008)
;
_computing_publication_material
;
SHELXTL (Sheldrick, 2008)
;
_computing_structure_refinement
;
SHELXS97 (Sheldrick, 2008)
;
_computing_structure_solution
;
SHELXS97 (Sheldrick, 2008)
;
_diffrn_ambient_temperature 100.00(10)
_diffrn_detector_area_resol_mean 16.0793
_diffrn_measured_fraction_theta_full 0.997
_diffrn_measured_fraction_theta_max 0.997
_diffrn_measurement_device_type 'Agilent SuperNova Dual diffractometer (Cu at zero) with Eos detector'
_diffrn_measurement_method \w
_diffrn_radiation_monochromator mirror
_diffrn_radiation_source 'SuperNova (Mo) X-ray source'
_diffrn_radiation_type 'Mo K\a'
_diffrn_radiation_wavelength 0.7107
_diffrn_reflns_av_R_equivalents 0.0378
_diffrn_reflns_av_sigmaI/netI 0.0556
_diffrn_reflns_limit_h_max 16
_diffrn_reflns_limit_h_min -10
_diffrn_reflns_limit_k_max 14
_diffrn_reflns_limit_k_min -18
_diffrn_reflns_limit_l_max 20
_diffrn_reflns_limit_l_min -20
_diffrn_reflns_number 15717
_diffrn_reflns_theta_full 26.50
_diffrn_reflns_theta_max 26.50
_diffrn_reflns_theta_min 3.12
_diffrn_standards_decay_% 0
_diffrn_standards_interval_count 1.0000
_diffrn_standards_interval_time 1.5800
_diffrn_standards_number 16790
_exptl_absorpt_coefficient_mu 0.532
_exptl_absorpt_correction_T_max 1.00000
_exptl_absorpt_correction_T_min 0.93028
_exptl_absorpt_correction_type multi-scan
_exptl_absorpt_process_details
;
(CrysAlis PRO; Agilent, 2013)
;
_exptl_crystal_colour 'clear light orange'
_exptl_crystal_density_diffrn 1.326
_exptl_crystal_density_method 'not measured'
_exptl_crystal_description block
_exptl_crystal_F_000 1280
_exptl_crystal_size_max 0.26
_exptl_crystal_size_mid 0.18
_exptl_crystal_size_min 0.08
_refine_diff_density_max 0.301
_refine_diff_density_min -0.357
_refine_ls_extinction_method none
_refine_ls_goodness_of_fit_ref 1.037
_refine_ls_hydrogen_treatment constr
_refine_ls_matrix_type full
_refine_ls_number_parameters 392
_refine_ls_number_reflns 6310
_refine_ls_number_restraints 0
_refine_ls_restrained_S_all 1.037
_refine_ls_R_factor_all 0.0596
_refine_ls_R_factor_gt 0.0413
_refine_ls_shift/su_max 0.032
_refine_ls_shift/su_mean 0.000
_refine_ls_structure_factor_coef Fsqd
_refine_ls_weighting_details 'calc w = 1/[\s^2^(Fo^2^)+(0.0210P)^2^+2.6244P] where P=(Fo^2^+2Fc^2^)/3'
_refine_ls_weighting_scheme calc
_refine_ls_wR_factor_gt 0.0802
_refine_ls_wR_factor_ref 0.0908
_reflns_number_gt 4939
_reflns_number_total 6310
_reflns_threshold_expression I>2\s(I)
_cod_data_source_file ky3081sup1.cif
_cod_data_source_block II
_cod_original_cell_volume 3048.69(13)
_cod_original_sg_symbol_H-M 'P 21/n'
_cod_database_code 2020041
_cod_database_fobs_code 2020041

loop_
_symmetry_equiv_pos_as_xyz
'x, y, z'
'-x+1/2, y+1/2, -z+1/2'
'-x, -y, -z'
'x-1/2, -y-1/2, z-1/2'

loop_
_atom_site_type_symbol
_atom_site_label
_atom_site_fract_x
_atom_site_fract_y
_atom_site_fract_z
_atom_site_U_iso_or_equiv
_atom_site_adp_type
_atom_site_calc_flag
_atom_site_refinement_flags
_atom_site_occupancy
_atom_site_symmetry_multiplicity
_atom_site_disorder_assembly
_atom_site_disorder_group
C C1 -0.11539(17) 0.41012(18) 0.21338(15) 0.0247(6) Uani d . 1 1 . .
H H1 -0.0760 0.3623 0.2372 0.030 Uiso calc R 1 1 . .
C C2 -0.14823(16) 0.41800(17) 0.12824(15) 0.0233(5) Uani d . 1 1 . .
H H2A -0.1345 0.3763 0.0865 0.028 Uiso calc R 1 1 . .
C C3 -0.20598(16) 0.50134(18) 0.11856(15) 0.0231(5) Uani d . 1 1 . .
H H3 -0.2364 0.5238 0.0691 0.028 Uiso calc R 1 1 . .
C C4 -0.20913(16) 0.54414(18) 0.19693(15) 0.0256(6) Uani d . 1 1 . .
H H4 -0.2421 0.5995 0.2081 0.031 Uiso calc R 1 1 . .
C C5 -0.15326(17) 0.48786(19) 0.25549(15) 0.0263(6) Uani d . 1 1 . .
H H5 -0.1432 0.4999 0.3118 0.032 Uiso calc R 1 1 . .
C C6 0.05024(15) 0.60855(16) 0.22502(14) 0.0183(5) Uani d . 1 1 . .
H H6 0.0559 0.6226 0.2812 0.022 Uiso calc R 1 1 . .
C C7 -0.00200(16) 0.66207(16) 0.16209(15) 0.0214(5) Uani d . 1 1 . .
H H7 -0.0371 0.7171 0.1702 0.026 Uiso calc R 1 1 . .
C C8 0.00810(16) 0.61790(17) 0.08485(15) 0.0214(5) Uani d . 1 1 . .
H H8 -0.0184 0.6394 0.0338 0.026 Uiso calc R 1 1 . .
C C9 0.06537(15) 0.53548(17) 0.09868(14) 0.0185(5) Uani d . 1 1 . .
H H9 0.0823 0.4932 0.0584 0.022 Uiso calc R 1 1 . .
C C10 0.09298(15) 0.52847(16) 0.18631(13) 0.0146(5) Uani d . 1 1 . .
C C11 0.14351(15) 0.44297(16) 0.22016(13) 0.0152(5) Uani d . 1 1 A .
C C12 0.19042(15) 0.52056(15) 0.35393(13) 0.0133(4) Uani d . 1 1 A .
C C13 0.12906(16) 0.53121(16) 0.42042(14) 0.0196(5) Uani d . 1 1 . .
H H13 0.0820 0.4855 0.4322 0.023 Uiso calc R 1 1 . .
C C14 0.13834(17) 0.61077(17) 0.46952(15) 0.0235(5) Uani d . 1 1 A .
H H14 0.0979 0.6171 0.5145 0.028 Uiso calc R 1 1 . .
C C15 0.20725(17) 0.68075(17) 0.45214(14) 0.0216(5) Uani d . 1 1 . .
C C16 0.26750(16) 0.66933(16) 0.38452(14) 0.0186(5) Uani d . 1 1 A .
H H16 0.3130 0.7158 0.3713 0.022 Uiso calc R 1 1 . .
C C17 0.26036(15) 0.58950(16) 0.33686(13) 0.0158(5) Uani d . 1 1 . .
H H17 0.3026 0.5820 0.2932 0.019 Uiso calc R 1 1 A .
C C19 0.22114(15) 0.35006(15) 0.33173(13) 0.0133(4) Uani d . 1 1 A .
H H19 0.2415 0.3178 0.2820 0.016 Uiso calc R 1 1 . .
C C20 0.32091(15) 0.36085(15) 0.38586(14) 0.0159(5) Uani d . 1 1 . .
C C21 0.41108(16) 0.37332(15) 0.34252(14) 0.0178(5) Uani d . 1 1 . .
C C22 0.41354(17) 0.36987(16) 0.25448(15) 0.0223(5) Uani d . 1 1 . .
H H22 0.3524 0.3630 0.2226 0.027 Uiso calc R 1 1 . .
C C23 0.50309(17) 0.37639(18) 0.21606(16) 0.0282(6) Uani d . 1 1 . .
H H23 0.5022 0.3703 0.1588 0.034 Uiso calc R 1 1 . .
C C24 0.59774(17) 0.39231(18) 0.26139(17) 0.0287(6) Uani d . 1 1 . .
H H24 0.6579 0.3980 0.2341 0.034 Uiso calc R 1 1 . .
C C25 0.59944(17) 0.39904(17) 0.34458(17) 0.0258(6) Uani d . 1 1 . .
H H25 0.6612 0.4113 0.3741 0.031 Uiso calc R 1 1 . .
C C26 0.50801(16) 0.38776(15) 0.38889(15) 0.0199(5) Uani d . 1 1 . .
C C27 0.51170(17) 0.38488(17) 0.47418(16) 0.0242(5) Uani d . 1 1 . .
H H27 0.5740 0.3951 0.5036 0.029 Uiso calc R 1 1 . .
C C28 0.42527(17) 0.36713(16) 0.51752(15) 0.0215(5) Uani d . 1 1 . .
C C29 0.43257(18) 0.35686(19) 0.60557(15) 0.0288(6) Uani d . 1 1 . .
H H29 0.4963 0.3622 0.6339 0.035 Uiso calc R 1 1 . .
C C30 0.34983(19) 0.33972(19) 0.64863(15) 0.0296(6) Uani d . 1 1 . .
H H30 0.3570 0.3305 0.7056 0.035 Uiso calc R 1 1 . .
C C31 0.25123(18) 0.33573(17) 0.60641(15) 0.0255(6) Uani d . 1 1 . .
H H31 0.1937 0.3261 0.6364 0.031 Uiso calc R 1 1 . .
C C32 0.23980(17) 0.34576(16) 0.52269(14) 0.0193(5) Uani d . 1 1 . .
H H32 0.1743 0.3445 0.4969 0.023 Uiso calc R 1 1 . .
C C33 0.32623(16) 0.35819(15) 0.47301(14) 0.0169(5) Uani d . 1 1 . .
C C34 0.13460(15) 0.28973(15) 0.36410(12) 0.0137(4) Uani d . 1 1 . .
C C35 0.09745(15) 0.12597(16) 0.40741(13) 0.0153(5) Uani d . 1 1 . .
C C36 0.16143(16) 0.03763(16) 0.40722(14) 0.0184(5) Uani d . 1 1 . .
H H36A 0.1753 0.0220 0.3513 0.028 Uiso calc R 1 1 . .
H H36B 0.1244 -0.0121 0.4312 0.028 Uiso calc R 1 1 . .
H H36C 0.2249 0.0474 0.4390 0.028 Uiso calc R 1 1 . .
C C37 0.07002(17) 0.14834(17) 0.49584(13) 0.0212(5) Uani d . 1 1 . .
H H37A 0.1317 0.1544 0.5308 0.032 Uiso calc R 1 1 . .
H H37B 0.0288 0.0992 0.5162 0.032 Uiso calc R 1 1 . .
H H37C 0.0324 0.2054 0.4960 0.032 Uiso calc R 1 1 . .
C C38 0.00041(16) 0.11440(17) 0.35023(14) 0.0202(5) Uani d . 1 1 . .
H H38A -0.0374 0.1715 0.3481 0.030 Uiso calc R 1 1 . .
H H38B -0.0413 0.0661 0.3712 0.030 Uiso calc R 1 1 . .
H H38C 0.0192 0.0984 0.2956 0.030 Uiso calc R 1 1 . .
Fe Fe1 -0.06147(2) 0.53089(2) 0.165667(19) 0.01444(9) Uani d . 1 1 . .
N N1 0.18131(13) 0.44009(12) 0.30131(11) 0.0142(4) Uani d . 1 1 . .
N N2 0.16260(12) 0.20052(13) 0.37546(10) 0.0143(4) Uani d . 1 1 . .
H H2 0.2235 0.1855 0.3631 0.017 Uiso calc R 1 1 . .
O O1 0.15019(11) 0.37468(11) 0.17478(9) 0.0211(4) Uani d . 1 1 . .
O O2 0.04832(10) 0.31972(11) 0.37372(9) 0.0179(3) Uani d . 1 1 . .
C C18 0.2190(2) 0.76654(19) 0.50549(17) 0.0347(7) Uani d P 0.434(15) 1 A .
H H18A 0.1743 0.7623 0.5503 0.052 Uiso calc PR 0.434(15) 1 A 1
H H18B 0.2014 0.8203 0.4727 0.052 Uiso calc PR 0.434(15) 1 A 1
H H18C 0.2886 0.7715 0.5274 0.052 Uiso calc PR 0.434(15) 1 A 1
C C18' 0.2190(2) 0.76654(19) 0.50549(17) 0.0347(7) Uani d P 0.566(15) 1 A 2
H H18D 0.1541 0.7822 0.5264 0.052 Uiso calc PR 0.566(15) 1 A 2
H H18E 0.2425 0.8170 0.4730 0.052 Uiso calc PR 0.566(15) 1 A 2
H H18F 0.2678 0.7548 0.5510 0.052 Uiso calc PR 0.566(15) 1 A 2

loop_
_atom_site_aniso_label
_atom_site_aniso_U_11
_atom_site_aniso_U_22
_atom_site_aniso_U_33
_atom_site_aniso_U_12
_atom_site_aniso_U_13
_atom_site_aniso_U_23
C1 0.0183(11) 0.0223(14) 0.0334(14) -0.0062(10) 0.0012(10) 0.0084(12)
C2 0.0208(11) 0.0210(13) 0.0283(13) -0.0083(10) 0.0037(10) -0.0062(11)
C3 0.0145(10) 0.0292(14) 0.0252(13) -0.0029(10) -0.0036(9) 0.0023(11)
C4 0.0139(10) 0.0310(15) 0.0324(14) 0.0003(10) 0.0063(10) -0.0053(12)
C5 0.0205(11) 0.0406(17) 0.0180(12) -0.0098(11) 0.0032(10) 0.0000(12)
C6 0.0168(10) 0.0154(12) 0.0220(12) -0.0010(9) -0.0036(9) -0.0015(10)
C7 0.0182(11) 0.0119(12) 0.0334(14) -0.0025(9) -0.0037(10) 0.0026(11)
C8 0.0188(11) 0.0220(13) 0.0231(12) -0.0026(10) 0.0002(9) 0.0100(11)
C9 0.0148(10) 0.0218(13) 0.0192(11) -0.0017(10) 0.0028(9) 0.0016(10)
C10 0.0105(9) 0.0145(12) 0.0189(11) -0.0010(9) 0.0002(8) 0.0011(10)
C11 0.0097(9) 0.0165(12) 0.0196(11) -0.0007(9) 0.0025(8) 0.0003(10)
C12 0.0143(10) 0.0102(11) 0.0150(10) 0.0029(9) -0.0027(8) 0.0014(9)
C13 0.0200(11) 0.0161(12) 0.0230(12) -0.0004(10) 0.0049(9) 0.0017(10)
C14 0.0252(12) 0.0241(14) 0.0217(12) 0.0063(11) 0.0053(10) -0.0031(11)
C15 0.0228(11) 0.0176(13) 0.0239(12) 0.0044(10) -0.0046(10) -0.0044(11)
C16 0.0151(10) 0.0144(12) 0.0255(12) -0.0012(9) -0.0035(9) 0.0000(10)
C17 0.0144(10) 0.0171(12) 0.0159(11) 0.0004(9) -0.0003(8) 0.0017(10)
C19 0.0148(10) 0.0100(11) 0.0152(11) 0.0017(9) 0.0010(8) 0.0005(9)
C20 0.0152(10) 0.0086(11) 0.0234(12) 0.0011(9) -0.0026(9) -0.0001(10)
C21 0.0162(10) 0.0083(11) 0.0289(13) 0.0016(9) 0.0013(9) 0.0043(10)
C22 0.0202(11) 0.0208(13) 0.0259(13) 0.0036(10) 0.0016(10) 0.0102(11)
C23 0.0252(12) 0.0294(15) 0.0305(14) 0.0037(11) 0.0073(11) 0.0148(12)
C24 0.0175(11) 0.0261(15) 0.0434(16) -0.0011(10) 0.0106(11) 0.0151(13)
C25 0.0144(10) 0.0154(13) 0.0473(16) -0.0010(10) 0.0008(10) 0.0053(12)
C26 0.0166(10) 0.0078(11) 0.0350(14) 0.0004(9) -0.0017(10) -0.0004(10)
C27 0.0165(11) 0.0175(13) 0.0374(15) -0.0004(10) -0.0067(10) -0.0078(11)
C28 0.0199(11) 0.0169(13) 0.0267(13) 0.0030(10) -0.0054(10) -0.0067(11)
C29 0.0239(12) 0.0355(16) 0.0259(13) 0.0094(11) -0.0080(10) -0.0149(12)
C30 0.0357(14) 0.0344(16) 0.0178(12) 0.0101(12) -0.0052(11) -0.0099(12)
C31 0.0287(13) 0.0251(14) 0.0229(13) 0.0049(11) 0.0046(10) -0.0080(11)
C32 0.0210(11) 0.0164(13) 0.0202(12) 0.0013(10) -0.0021(9) -0.0061(10)
C33 0.0173(10) 0.0099(11) 0.0233(12) 0.0016(9) -0.0018(9) -0.0038(10)
C34 0.0160(10) 0.0142(12) 0.0106(10) -0.0013(9) -0.0016(8) -0.0026(9)
C35 0.0151(10) 0.0167(12) 0.0144(11) -0.0033(9) 0.0025(8) 0.0024(10)
C36 0.0197(11) 0.0144(12) 0.0212(12) -0.0024(10) 0.0018(9) 0.0042(10)
C37 0.0221(11) 0.0235(14) 0.0186(12) -0.0031(10) 0.0051(9) 0.0036(10)
C38 0.0163(10) 0.0192(13) 0.0248(12) -0.0027(10) -0.0011(9) -0.0007(10)
Fe1 0.01275(15) 0.01403(18) 0.01644(17) -0.00048(13) 0.00004(12) -0.00028(14)
N1 0.0156(9) 0.0106(10) 0.0164(9) 0.0004(7) 0.0004(7) 0.0006(8)
N2 0.0109(8) 0.0156(10) 0.0167(9) -0.0003(7) 0.0026(7) 0.0010(8)
O1 0.0243(8) 0.0178(9) 0.0209(8) 0.0059(7) -0.0019(7) -0.0044(7)
O2 0.0147(7) 0.0164(9) 0.0226(8) 0.0022(6) 0.0020(6) 0.0006(7)
C18 0.0350(14) 0.0271(16) 0.0413(16) 0.0042(12) -0.0031(12) -0.0152(13)
C18' 0.0350(14) 0.0271(16) 0.0413(16) 0.0042(12) -0.0031(12) -0.0152(13)

loop_
_atom_type_symbol
_atom_type_description
_atom_type_scat_dispersion_real
_atom_type_scat_dispersion_imag
_atom_type_scat_source
C C 0.0033 0.0016 'International Tables Vol C Tables 4.2.6.8 and 6.1.1.4'
H H 0.0000 0.0000 'International Tables Vol C Tables 4.2.6.8 and 6.1.1.4'
Fe Fe 0.3463 0.8444 'International Tables Vol C Tables 4.2.6.8 and 6.1.1.4'
N N 0.0061 0.0033 'International Tables Vol C Tables 4.2.6.8 and 6.1.1.4'
O O 0.0106 0.0060 'International Tables Vol C Tables 4.2.6.8 and 6.1.1.4'

loop_
_geom_angle_atom_site_label_1
_geom_angle_atom_site_label_2
_geom_angle_atom_site_label_3
_geom_angle
C5 C1 C2 108.0(2)
C5 C1 Fe1 69.30(14)
C2 C1 Fe1 69.97(13)
C5 C1 H1 126.0
C2 C1 H1 126.0
Fe1 C1 H1 126.3
C1 C2 C3 107.5(2)
C1 C2 Fe1 69.46(13)
C3 C2 Fe1 69.07(13)
C1 C2 H2A 126.2
C3 C2 H2A 126.2
Fe1 C2 H2A 126.8
C4 C3 C2 108.3(2)
C4 C3 Fe1 69.52(12)
C2 C3 Fe1 70.24(12)
C4 C3 H3 125.8
C2 C3 H3 125.8
Fe1 C3 H3 126.0
C3 C4 C5 107.9(2)
C3 C4 Fe1 69.87(13)
C5 C4 Fe1 69.76(12)
C3 C4 H4 126.0
C5 C4 H4 126.0
Fe1 C4 H4 125.9
C4 C5 C1 108.2(2)
C4 C5 Fe1 69.54(13)
C1 C5 Fe1 70.11(13)
C4 C5 H5 125.9
C1 C5 H5 125.9
Fe1 C5 H5 126.1
C7 C6 C10 107.8(2)
C7 C6 Fe1 70.15(12)
C10 C6 Fe1 68.91(12)
C7 C6 H6 126.1
C10 C6 H6 126.1
Fe1 C6 H6 126.4
C8 C7 C6 108.8(2)
C8 C7 Fe1 70.45(13)
C6 C7 Fe1 69.16(13)
C8 C7 H7 125.6
C6 C7 H7 125.6
Fe1 C7 H7 126.4
C9 C8 C7 108.4(2)
C9 C8 Fe1 68.80(12)
C7 C8 Fe1 69.25(13)
C9 C8 H8 125.8
C7 C8 H8 125.8
Fe1 C8 H8 127.7
C8 C9 C10 108.2(2)
C8 C9 Fe1 70.81(13)
C10 C9 Fe1 68.80(11)
C8 C9 H9 125.9
C10 C9 H9 125.9
Fe1 C9 H9 126.0
C6 C10 C9 106.85(19)
C6 C10 C11 132.76(19)
C9 C10 C11 119.86(19)
C6 C10 Fe1 69.48(11)
C9 C10 Fe1 69.53(11)
C11 C10 Fe1 119.38(14)
O1 C11 N1 120.6(2)
O1 C11 C10 119.22(19)
N1 C11 C10 120.15(19)
C13 C12 C17 119.5(2)
C13 C12 N1 121.08(19)
C17 C12 N1 119.39(19)
C12 C13 C14 119.8(2)
C12 C13 H13 120.1
C14 C13 H13 120.1
C15 C14 C13 121.0(2)
C15 C14 H14 119.5
C13 C14 H14 119.5
C14 C15 C16 118.4(2)
C14 C15 C18 121.5(2)
C16 C15 C18 120.1(2)
C17 C16 C15 120.8(2)
C17 C16 H16 119.6
C15 C16 H16 119.6
C16 C17 C12 120.4(2)
C16 C17 H17 119.8
C12 C17 H17 119.8
N1 C19 C20 111.87(17)
N1 C19 C34 111.03(16)
C20 C19 C34 118.60(17)
N1 C19 H19 104.6
C20 C19 H19 104.6
C34 C19 H19 104.6
C33 C20 C21 120.42(19)
C33 C20 C19 123.88(19)
C21 C20 C19 115.70(19)
C20 C21 C22 124.0(2)
C20 C21 C26 119.3(2)
C22 C21 C26 116.7(2)
C23 C22 C21 121.7(2)
C23 C22 H22 119.2
C21 C22 H22 119.2
C22 C23 C24 121.5(2)
C22 C23 H23 119.3
C24 C23 H23 119.3
C25 C24 C23 119.3(2)
C25 C24 H24 120.4
C23 C24 H24 120.4
C24 C25 C26 121.7(2)
C24 C25 H25 119.2
C26 C25 H25 119.2
C27 C26 C25 121.5(2)
C27 C26 C21 119.4(2)
C25 C26 C21 119.0(2)
C26 C27 C28 122.1(2)
C26 C27 H27 119.0
C28 C27 H27 119.0
C27 C28 C29 121.0(2)
C27 C28 C33 119.7(2)
C29 C28 C33 119.3(2)
C30 C29 C28 121.9(2)
C30 C29 H29 119.1
C28 C29 H29 119.1
C29 C30 C31 119.5(2)
C29 C30 H30 120.3
C31 C30 H30 120.3
C32 C31 C30 121.0(2)
C32 C31 H31 119.5
C30 C31 H31 119.5
C31 C32 C33 121.8(2)
C31 C32 H32 119.1
C33 C32 H32 119.1
C20 C33 C32 124.82(19)
C20 C33 C28 118.9(2)
C32 C33 C28 116.3(2)
O2 C34 N2 124.3(2)
O2 C34 C19 122.9(2)
N2 C34 C19 112.70(17)
N2 C35 C36 106.15(16)
N2 C35 C37 110.18(18)
C36 C35 C37 109.75(18)
N2 C35 C38 109.88(17)
C36 C35 C38 110.00(18)
C37 C35 C38 110.78(17)
C35 C36 H36A 109.5
C35 C36 H36B 109.5
H36A C36 H36B 109.5
C35 C36 H36C 109.5
H36A C36 H36C 109.5
H36B C36 H36C 109.5
C35 C37 H37A 109.5
C35 C37 H37B 109.5
H37A C37 H37B 109.5
C35 C37 H37C 109.5
H37A C37 H37C 109.5
H37B C37 H37C 109.5
C35 C38 H38A 109.5
C35 C38 H38B 109.5
H38A C38 H38B 109.5
C35 C38 H38C 109.5
H38A C38 H38C 109.5
H38B C38 H38C 109.5
C10 Fe1 C4 155.73(9)
C10 Fe1 C6 41.61(8)
C4 Fe1 C6 119.72(10)
C10 Fe1 C9 41.67(8)
C4 Fe1 C9 160.92(9)
C6 Fe1 C9 69.45(9)
C10 Fe1 C5 120.10(9)
C4 Fe1 C5 40.71(10)
C6 Fe1 C5 105.55(9)
C9 Fe1 C5 157.47(10)
C10 Fe1 C3 161.67(9)
C4 Fe1 C3 40.61(9)
C6 Fe1 C3 156.04(10)
C9 Fe1 C3 125.01(9)
C5 Fe1 C3 68.30(9)
C10 Fe1 C7 69.17(9)
C4 Fe1 C7 106.74(10)
C6 Fe1 C7 40.69(9)
C9 Fe1 C7 68.41(10)
C5 Fe1 C7 122.87(10)
C3 Fe1 C7 121.83(9)
C10 Fe1 C1 106.60(9)
C4 Fe1 C1 68.43(10)
C6 Fe1 C1 122.96(9)
C9 Fe1 C1 122.58(10)
C5 Fe1 C1 40.59(10)
C3 Fe1 C1 68.33(9)
C7 Fe1 C1 159.49(10)
C10 Fe1 C2 124.17(9)
C4 Fe1 C2 68.43(10)
C6 Fe1 C2 160.57(9)
C9 Fe1 C2 108.76(9)
C5 Fe1 C2 68.30(10)
C3 Fe1 C2 40.68(9)
C7 Fe1 C2 158.08(9)
C1 Fe1 C2 40.57(9)
C10 Fe1 C8 69.01(9)
C4 Fe1 C8 124.20(10)
C6 Fe1 C8 68.46(9)
C9 Fe1 C8 40.39(9)
C5 Fe1 C8 159.89(10)
C3 Fe1 C8 108.93(9)
C7 Fe1 C8 40.30(9)
C1 Fe1 C8 158.67(10)
C2 Fe1 C8 123.50(9)
C11 N1 C12 123.52(18)
C11 N1 C19 116.43(17)
C12 N1 C19 119.88(16)
C34 N2 C35 125.63(17)
C34 N2 H2 117.2
C35 N2 H2 117.2
C15 C18 H18A 109.5
C15 C18 H18B 109.5
H18A C18 H18B 109.5
C15 C18 H18C 109.5
H18A C18 H18C 109.5
H18B C18 H18C 109.5

loop_
_geom_bond_atom_site_label_1
_geom_bond_atom_site_label_2
_geom_bond_distance
C1 C5 1.417(3)
C1 C2 1.423(3)
C1 Fe1 2.049(2)
C1 H1 0.9300
C2 C3 1.424(3)
C2 Fe1 2.055(2)
C2 H2A 0.9300
C3 C4 1.414(3)
C3 Fe1 2.040(2)
C3 H3 0.9300
C4 C5 1.417(3)
C4 Fe1 2.035(2)
C4 H4 0.9300
C5 Fe1 2.038(2)
C5 H5 0.9300
C6 C7 1.420(3)
C6 C10 1.443(3)
C6 Fe1 2.035(2)
C6 H6 0.9300
C7 C8 1.417(3)
C7 Fe1 2.048(2)
C7 H7 0.9300
C8 C9 1.416(3)
C8 Fe1 2.064(2)
C8 H8 0.9300
C9 C10 1.446(3)
C9 Fe1 2.037(2)
C9 H9 0.9300
C10 C11 1.488(3)
C10 Fe1 2.0275(19)
C11 O1 1.235(3)
C11 N1 1.376(3)
C12 C13 1.390(3)
C12 C17 1.390(3)
C12 N1 1.441(3)
C13 C14 1.397(3)
C13 H13 0.9300
C14 C15 1.393(3)
C14 H14 0.9300
C15 C16 1.397(3)
C15 C18 1.512(3)
C16 C17 1.386(3)
C16 H16 0.9300
C17 H17 0.9300
C19 N1 1.473(3)
C19 C20 1.535(3)
C19 C34 1.544(3)
C19 H19 0.9800
C20 C33 1.409(3)
C20 C21 1.420(3)
C21 C22 1.428(3)
C21 C26 1.448(3)
C22 C23 1.362(3)
C22 H22 0.9300
C23 C24 1.419(3)
C23 H23 0.9300
C24 C25 1.349(4)
C24 H24 0.9300
C25 C26 1.441(3)
C25 H25 0.9300
C26 C27 1.379(3)
C27 C28 1.390(3)
C27 H27 0.9300
C28 C29 1.430(3)
C28 C33 1.449(3)
C29 C30 1.345(3)
C29 H29 0.9300
C30 C31 1.423(3)
C30 H30 0.9300
C31 C32 1.362(3)
C31 H31 0.9300
C32 C33 1.438(3)
C32 H32 0.9300
C34 O2 1.227(2)
C34 N2 1.348(3)
C35 N2 1.485(3)
C35 C36 1.525(3)
C35 C37 1.531(3)
C35 C38 1.534(3)
C36 H36A 0.9600
C36 H36B 0.9600
C36 H36C 0.9600
C37 H37A 0.9600
C37 H37B 0.9600
C37 H37C 0.9600
C38 H38A 0.9600
C38 H38B 0.9600
C38 H38C 0.9600
N2 H2 0.8600
C18 H18A 0.9600
C18 H18B 0.9600
C18 H18C 0.9600

loop_
_geom_hbond_atom_site_label_D
_geom_hbond_atom_site_label_H
_geom_hbond_atom_site_label_A
_geom_hbond_site_symmetry_A
_geom_hbond_distance_DH
_geom_hbond_distance_HA
_geom_hbond_distance_DA
_geom_hbond_angle_DHA
C16 H16 O1 2 0.93 2.47 3.314(3) 151.5
C6 H6 Cg6 . 0.93 2.65 3.376(3) 135.0
C7 H7 Cg7 2 0.93 2.47 3.245(2) 141.0

loop_
_geom_torsion_atom_site_label_1
_geom_torsion_atom_site_label_2
_geom_torsion_atom_site_label_3
_geom_torsion_atom_site_label_4
_geom_torsion
C5 C1 C2 C3 0.3(2)
Fe1 C1 C2 C3 -58.78(15)
C5 C1 C2 Fe1 59.08(16)
C1 C2 C3 C4 -0.3(2)
Fe1 C2 C3 C4 -59.30(16)
C1 C2 C3 Fe1 59.03(15)
C2 C3 C4 C5 0.2(3)
Fe1 C3 C4 C5 -59.60(15)
C2 C3 C4 Fe1 59.75(15)
C3 C4 C5 C1 0.0(3)
Fe1 C4 C5 C1 -59.65(16)
C3 C4 C5 Fe1 59.67(16)
C2 C1 C5 C4 -0.2(3)
Fe1 C1 C5 C4 59.29(16)
C2 C1 C5 Fe1 -59.49(15)
C10 C6 C7 C8 -0.7(2)
Fe1 C6 C7 C8 -59.49(15)
C10 C6 C7 Fe1 58.81(14)
C6 C7 C8 C9 0.9(2)
Fe1 C7 C8 C9 -57.78(15)
C6 C7 C8 Fe1 58.70(15)
C7 C8 C9 C10 -0.8(2)
Fe1 C8 C9 C10 -58.85(14)
C7 C8 C9 Fe1 58.05(15)
C7 C6 C10 C9 0.2(2)
Fe1 C6 C10 C9 59.77(14)
C7 C6 C10 C11 -171.1(2)
Fe1 C6 C10 C11 -111.6(2)
C7 C6 C10 Fe1 -59.58(15)
C8 C9 C10 C6 0.4(2)
Fe1 C9 C10 C6 -59.73(14)
C8 C9 C10 C11 173.04(18)
Fe1 C9 C10 C11 112.93(18)
C8 C9 C10 Fe1 60.11(15)
C6 C10 C11 O1 161.8(2)
C9 C10 C11 O1 -8.6(3)
Fe1 C10 C11 O1 73.3(2)
C6 C10 C11 N1 -17.6(3)
C9 C10 C11 N1 172.00(18)
Fe1 C10 C11 N1 -106.02(19)
C17 C12 C13 C14 -0.2(3)
N1 C12 C13 C14 -178.87(19)
C12 C13 C14 C15 1.1(3)
C13 C14 C15 C16 -0.3(3)
C13 C14 C15 C18 -179.2(2)
C14 C15 C16 C17 -1.3(3)
C18 C15 C16 C17 177.6(2)
C15 C16 C17 C12 2.2(3)
C13 C12 C17 C16 -1.4(3)
N1 C12 C17 C16 177.31(18)
N1 C19 C20 C33 100.9(2)
C34 C19 C20 C33 -30.3(3)
N1 C19 C20 C21 -79.6(2)
C34 C19 C20 C21 149.2(2)
C33 C20 C21 C22 175.1(2)
C19 C20 C21 C22 -4.4(3)
C33 C20 C21 C26 -3.0(3)
C19 C20 C21 C26 177.56(19)
C20 C21 C22 C23 -175.7(2)
C26 C21 C22 C23 2.4(3)
C21 C22 C23 C24 -3.7(4)
C22 C23 C24 C25 1.5(4)
C23 C24 C25 C26 1.9(4)
C24 C25 C26 C27 173.0(2)
C24 C25 C26 C21 -3.0(4)
C20 C21 C26 C27 3.0(3)
C22 C21 C26 C27 -175.2(2)
C20 C21 C26 C25 179.1(2)
C22 C21 C26 C25 0.9(3)
C25 C26 C27 C28 -175.1(2)
C21 C26 C27 C28 1.0(4)
C26 C27 C28 C29 174.7(2)
C26 C27 C28 C33 -4.8(4)
C27 C28 C29 C30 180.0(2)
C33 C28 C29 C30 -0.5(4)
C28 C29 C30 C31 -2.9(4)
C29 C30 C31 C32 2.3(4)
C30 C31 C32 C33 1.7(4)
C21 C20 C33 C32 -179.9(2)
C19 C20 C33 C32 -0.4(3)
C21 C20 C33 C28 -0.8(3)
C19 C20 C33 C28 178.6(2)
C31 C32 C33 C20 174.2(2)
C31 C32 C33 C28 -4.9(3)
C27 C28 C33 C20 4.7(3)
C29 C28 C33 C20 -174.9(2)
C27 C28 C33 C32 -176.2(2)
C29 C28 C33 C32 4.3(3)
N1 C19 C34 O2 -9.8(3)
C20 C19 C34 O2 121.8(2)
N1 C19 C34 N2 166.39(17)
C20 C19 C34 N2 -62.0(2)
C6 C10 Fe1 C4 -47.1(3)
C9 C10 Fe1 C4 -165.1(2)
C11 C10 Fe1 C4 81.3(3)
C9 C10 Fe1 C6 -118.04(19)
C11 C10 Fe1 C6 128.4(2)
C6 C10 Fe1 C9 118.04(19)
C11 C10 Fe1 C9 -113.6(2)
C6 C10 Fe1 C5 -79.28(16)
C9 C10 Fe1 C5 162.68(14)
C11 C10 Fe1 C5 49.1(2)
C6 C10 Fe1 C3 167.7(3)
C9 C10 Fe1 C3 49.7(3)
C11 C10 Fe1 C3 -63.9(4)
C6 C10 Fe1 C7 37.51(13)
C9 C10 Fe1 C7 -80.53(14)
C11 C10 Fe1 C7 165.91(19)
C6 C10 Fe1 C1 -121.29(14)
C9 C10 Fe1 C1 120.68(14)
C11 C10 Fe1 C1 7.11(19)
C6 C10 Fe1 C2 -162.21(13)
C9 C10 Fe1 C2 79.75(16)
C11 C10 Fe1 C2 -33.8(2)
C6 C10 Fe1 C8 80.79(14)
C9 C10 Fe1 C8 -37.25(14)
C11 C10 Fe1 C8 -150.81(19)
C3 C4 Fe1 C10 -164.0(2)
C5 C4 Fe1 C10 -45.0(3)
C3 C4 Fe1 C6 161.96(14)
C5 C4 Fe1 C6 -79.04(17)
C3 C4 Fe1 C9 47.5(4)
C5 C4 Fe1 C9 166.5(3)
C3 C4 Fe1 C5 -119.0(2)
C5 C4 Fe1 C3 119.0(2)
C3 C4 Fe1 C7 119.69(15)
C5 C4 Fe1 C7 -121.30(15)
C3 C4 Fe1 C1 -81.43(16)
C5 C4 Fe1 C1 37.58(15)
C3 C4 Fe1 C2 -37.65(15)
C5 C4 Fe1 C2 81.36(16)
C3 C4 Fe1 C8 79.03(18)
C5 C4 Fe1 C8 -161.97(15)
C7 C6 Fe1 C10 119.21(19)
C7 C6 Fe1 C4 -81.07(16)
C10 C6 Fe1 C4 159.72(13)
C7 C6 Fe1 C9 80.40(14)
C10 C6 Fe1 C9 -38.81(13)
C7 C6 Fe1 C5 -122.72(15)
C10 C6 Fe1 C5 118.07(14)
C7 C6 Fe1 C3 -51.3(3)
C10 C6 Fe1 C3 -170.5(2)
C10 C6 Fe1 C7 -119.21(19)
C7 C6 Fe1 C1 -163.35(14)
C10 C6 Fe1 C1 77.44(15)
C7 C6 Fe1 C2 168.7(3)
C10 C6 Fe1 C2 49.5(3)
C7 C6 Fe1 C8 37.00(14)
C10 C6 Fe1 C8 -82.21(14)
C8 C9 Fe1 C10 -119.29(19)
C8 C9 Fe1 C4 41.9(4)
C10 C9 Fe1 C4 161.2(3)
C8 C9 Fe1 C6 -80.53(14)
C10 C9 Fe1 C6 38.75(13)
C8 C9 Fe1 C5 -161.5(2)
C10 C9 Fe1 C5 -42.2(3)
C8 C9 Fe1 C3 77.74(17)
C10 C9 Fe1 C3 -162.97(13)
C8 C9 Fe1 C7 -36.80(13)
C10 C9 Fe1 C7 82.49(14)
C8 C9 Fe1 C1 162.72(13)
C10 C9 Fe1 C1 -77.99(16)
C8 C9 Fe1 C2 120.02(14)
C10 C9 Fe1 C2 -120.69(14)
C10 C9 Fe1 C8 119.29(19)
C4 C5 Fe1 C10 160.38(14)
C1 C5 Fe1 C10 -80.27(16)
C1 C5 Fe1 C4 119.4(2)
C4 C5 Fe1 C6 117.74(15)
C1 C5 Fe1 C6 -122.90(14)
C4 C5 Fe1 C9 -168.5(2)
C1 C5 Fe1 C9 -49.2(3)
C4 C5 Fe1 C3 -37.78(15)
C1 C5 Fe1 C3 81.57(15)
C4 C5 Fe1 C7 76.97(17)
C1 C5 Fe1 C7 -163.68(13)
C4 C5 Fe1 C1 -119.4(2)
C4 C5 Fe1 C2 -81.72(15)
C1 C5 Fe1 C2 37.63(14)
C4 C5 Fe1 C8 48.1(3)
C1 C5 Fe1 C8 167.5(2)
C4 C3 Fe1 C10 158.9(3)
C2 C3 Fe1 C10 39.5(4)
C2 C3 Fe1 C4 -119.4(2)
C4 C3 Fe1 C6 -41.5(3)
C2 C3 Fe1 C6 -160.9(2)
C4 C3 Fe1 C9 -162.89(15)
C2 C3 Fe1 C9 77.73(17)
C4 C3 Fe1 C5 37.87(15)
C2 C3 Fe1 C5 -81.51(15)
C4 C3 Fe1 C7 -78.27(17)
C2 C3 Fe1 C7 162.35(14)
C4 C3 Fe1 C1 81.71(16)
C2 C3 Fe1 C1 -37.67(14)
C4 C3 Fe1 C2 119.4(2)
C4 C3 Fe1 C8 -120.87(15)
C2 C3 Fe1 C8 119.75(14)
C8 C7 Fe1 C10 81.72(14)
C6 C7 Fe1 C10 -38.33(13)
C8 C7 Fe1 C4 -123.57(14)
C6 C7 Fe1 C4 116.38(14)
C8 C7 Fe1 C6 120.05(19)
C8 C7 Fe1 C9 36.87(13)
C6 C7 Fe1 C9 -83.18(14)
C8 C7 Fe1 C5 -165.14(13)
C6 C7 Fe1 C5 74.81(16)
C8 C7 Fe1 C3 -81.86(15)
C6 C7 Fe1 C3 158.09(13)
C8 C7 Fe1 C1 163.4(2)
C6 C7 Fe1 C1 43.3(3)
C8 C7 Fe1 C2 -49.9(3)
C6 C7 Fe1 C2 -169.9(2)
C6 C7 Fe1 C8 -120.05(19)
C5 C1 Fe1 C10 117.15(14)
C2 C1 Fe1 C10 -123.57(14)
C5 C1 Fe1 C4 -37.68(14)
C2 C1 Fe1 C4 81.60(15)
C5 C1 Fe1 C6 74.59(16)
C2 C1 Fe1 C6 -166.13(13)
C5 C1 Fe1 C9 159.88(13)
C2 C1 Fe1 C9 -80.83(16)
C2 C1 Fe1 C5 119.29(19)
C5 C1 Fe1 C3 -81.51(14)
C2 C1 Fe1 C3 37.77(14)
C5 C1 Fe1 C7 42.4(3)
C2 C1 Fe1 C7 161.6(2)
C5 C1 Fe1 C2 -119.29(19)
C5 C1 Fe1 C8 -168.2(2)
C2 C1 Fe1 C8 -48.9(3)
C1 C2 Fe1 C10 74.82(16)
C3 C2 Fe1 C10 -166.01(13)
C1 C2 Fe1 C4 -81.59(15)
C3 C2 Fe1 C4 37.58(14)
C1 C2 Fe1 C6 37.2(3)
C3 C2 Fe1 C6 156.4(3)
C1 C2 Fe1 C9 118.53(14)
C3 C2 Fe1 C9 -122.30(14)
C1 C2 Fe1 C5 -37.65(14)
C3 C2 Fe1 C5 81.53(15)
C1 C2 Fe1 C3 -119.2(2)
C1 C2 Fe1 C7 -162.8(2)
C3 C2 Fe1 C7 -43.6(3)
C3 C2 Fe1 C1 119.2(2)
C1 C2 Fe1 C8 160.81(13)
C3 C2 Fe1 C8 -80.02(16)
C9 C8 Fe1 C10 38.40(13)
C7 C8 Fe1 C10 -82.16(14)
C9 C8 Fe1 C4 -164.70(13)
C7 C8 Fe1 C4 74.74(16)
C9 C8 Fe1 C6 83.20(14)
C7 C8 Fe1 C6 -37.35(13)
C7 C8 Fe1 C9 -120.55(18)
C9 C8 Fe1 C5 159.3(2)
C7 C8 Fe1 C5 38.8(3)
C9 C8 Fe1 C3 -122.21(14)
C7 C8 Fe1 C3 117.24(14)
C9 C8 Fe1 C7 120.55(18)
C9 C8 Fe1 C1 -43.5(3)
C7 C8 Fe1 C1 -164.0(2)
C9 C8 Fe1 C2 -79.47(15)
C7 C8 Fe1 C2 159.98(13)
O1 C11 N1 C12 170.15(19)
C10 C11 N1 C12 -10.5(3)
O1 C11 N1 C19 -5.0(3)
C10 C11 N1 C19 174.35(17)
C13 C12 N1 C11 111.4(2)
C17 C12 N1 C11 -67.3(3)
C13 C12 N1 C19 -73.6(3)
C17 C12 N1 C19 107.7(2)
C20 C19 N1 C11 138.24(18)
C34 C19 N1 C11 -86.8(2)
C20 C19 N1 C12 -37.1(2)
C34 C19 N1 C12 97.9(2)
O2 C34 N2 C35 -5.1(3)
C19 C34 N2 C35 178.77(17)
C36 C35 N2 C34 178.70(19)
C37 C35 N2 C34 -62.5(3)
C38 C35 N2 C34 59.8(3)
